data_2244005
loop_
_publ_author_name
'Subha, Veerappan'
'Seethalakshmi, Thangaraj'
'Balakrishnan, Thangavelu'
'Judith Percino, M.'
'Venkatesan, Perumal'

_publ_section_title
;
 Crystal structure and Hirshfeld surface analysis of the hydrated 2:1
 adduct of piperazine-1,4-diium 3,5-dinitro-2-oxidobenzoate and piperazine
;
_journal_issue 2
_journal_name_full 'Acta Crystallographica Section E'
_journal_page_first
;
;
_journal_paper_doi 10.1107/S2056989022000226
_journal_volume 78
_journal_year 2022
_chemical_formula_iupac
;
C4 H12 N2 2+, C7 H2 N2 O7 2-, 0.5C4 H10 N2, H2 O
;
_chemical_formula_moiety
;
C7 H2 N2 O7, C4 H12 N2, 0.5(C4 H10 N2), H2 O
;
_chemical_formula_sum 'C13 H21 N5 O8'
_chemical_formula_weight 375.35
_chemical_name_systematic
;
Bis(piperazine-1,4-diium)-3,5-dinitro-2-oxidobenzoate--piperazine (1/1)
;
_space_group_crystal_system triclinic
_space_group_IT_number 2
_space_group_name_Hall '-P 1'
_space_group_name_H-M_alt 'P -1'
_atom_sites_solution_hydrogens mixed
_atom_sites_solution_primary dual
_atom_sites_solution_secondary difmap
_audit_creation_method SHELXL-2018/3
_cell_angle_alpha 116.320(5)
_cell_angle_beta 98.878(5)
_cell_angle_gamma 98.390(5)
_cell_formula_units_Z 2
_cell_length_a 6.6211(16)
_cell_length_b 11.891(3)
_cell_length_c 12.389(3)
_cell_measurement_reflns_used 2314
_cell_measurement_temperature 296(2)
_cell_measurement_theta_max 20.90
_cell_measurement_theta_min 3.21
_cell_volume 838.1(4)
_computing_cell_refinement
;
APEX2 and SAINT (Bruker, 2012)
;
_computing_data_collection
;
APEX2 (Bruker, 2012)
;
_computing_data_reduction
;
SAINT and XPREP (Bruker, 2012)
;
_computing_molecular_graphics
;
Mercury (Macrae et al., 2020)
;
_computing_publication_material
;
PLATON  (Spek, 2020)
;
_computing_structure_refinement
;
<i>SHELXL2018/3</i> (Sheldrick, 2015b)
;
_computing_structure_solution
;
<i>SHELXT2014/5</i> (Sheldrick, 2015a)
;
_diffrn_ambient_temperature 296(2)
_diffrn_measured_fraction_theta_full 1.000
_diffrn_measured_fraction_theta_max 0.997
_diffrn_measurement_device_type 'Bruker Kappa APEXII'
_diffrn_measurement_method '\w and \f scan'
_diffrn_radiation_type MoK\a
_diffrn_radiation_wavelength 0.71073
_diffrn_reflns_av_R_equivalents 0.0665
_diffrn_reflns_av_unetI/netI 0.0656
_diffrn_reflns_limit_h_max 8
_diffrn_reflns_limit_h_min -8
_diffrn_reflns_limit_k_max 14
_diffrn_reflns_limit_k_min -14
_diffrn_reflns_limit_l_max 15
_diffrn_reflns_limit_l_min -15
_diffrn_reflns_number 15411
_diffrn_reflns_theta_full 25.242
_diffrn_reflns_theta_max 25.924
_diffrn_reflns_theta_min 1.893
_diffrn_source 'fine-focus sealed tube'
_exptl_absorpt_coefficient_mu 0.124
_exptl_absorpt_correction_T_max 0.9424
_exptl_absorpt_correction_T_min 0.8335
_exptl_absorpt_correction_type multi-scan
_exptl_absorpt_process_details
;
(SADABS; Bruker, 2012)
;
_exptl_crystal_colour orange
_exptl_crystal_density_diffrn 1.487
_exptl_crystal_description BLOCK
_exptl_crystal_F_000 396
_exptl_crystal_size_max 0.200
_exptl_crystal_size_mid 0.180
_exptl_crystal_size_min 0.150
_refine_diff_density_max 0.237
_refine_diff_density_min -0.209
_refine_ls_extinction_coef 0.022(3)
_refine_ls_extinction_expression Fc^*^=kFc[1+0.001xFc^2^\l^3^/sin(2\q)]^-1/4^
_refine_ls_extinction_method
;
<i>SHELXL2018/3</i> (Sheldrick 2015b)
;
_refine_ls_goodness_of_fit_ref 1.020
_refine_ls_hydrogen_treatment mixed
_refine_ls_matrix_type full
_refine_ls_number_parameters 264
_refine_ls_number_reflns 3265
_refine_ls_number_restraints 7
_refine_ls_restrained_S_all 1.022
_refine_ls_R_factor_all 0.1076
_refine_ls_R_factor_gt 0.0485
_refine_ls_shift/su_max 0.000
_refine_ls_shift/su_mean 0.000
_refine_ls_structure_factor_coef Fsqd
_refine_ls_weighting_details 'w=1/[\s^2^(Fo^2^)+(0.0514P)^2^+0.1429P] where P=(Fo^2^+2Fc^2^)/3'
_refine_ls_weighting_scheme calc
_refine_ls_wR_factor_gt 0.1073
_refine_ls_wR_factor_ref 0.1333
_reflns_number_gt 1835
_reflns_number_total 3265
_reflns_threshold_expression 'I > 2\s(I)'
_cod_data_source_file mw2181sup1.cif
_cod_data_source_block I
_cod_original_cell_volume 838.1(3)
_cod_database_code 2244005
_shelx_space_group_comment
;
The symmetry employed for this shelxl refinement is uniquely defined
by the following loop, which should always be used as a source of
symmetry information in preference to the above space-group names.
They are only intended as comments.
;
_shelx_estimated_absorpt_t_min 0.976
_shelx_estimated_absorpt_t_max 0.982

loop_
_space_group_symop_operation_xyz
'x, y, z'
'-x, -y, -z'

loop_
_atom_site_type_symbol
_atom_site_label
_atom_site_fract_x
_atom_site_fract_y
_atom_site_fract_z
_atom_site_U_iso_or_equiv
_atom_site_adp_type
_atom_site_calc_flag
_atom_site_occupancy
_atom_site_disorder_assembly
_atom_site_disorder_group
C C1 0.2400(4) 0.4979(2) 0.4846(2) 0.0331(6) Uani d 1 . .
C C2 0.1716(4) 0.5004(2) 0.3755(2) 0.0376(6) Uani d 1 . .
H H2 0.097021 0.424987 0.303896 0.045 Uiso calc 1 . .
C C3 0.2150(4) 0.6162(3) 0.3737(2) 0.0353(6) Uani d 1 . .
C C4 0.3382(4) 0.7355(2) 0.4796(2) 0.0335(6) Uani d 1 . .
C C5 0.4064(4) 0.7254(2) 0.5918(2) 0.0303(6) Uani d 1 . .
C C6 0.3534(4) 0.6100(2) 0.5917(2) 0.0325(6) Uani d 1 . .
H H6 0.394113 0.606279 0.665144 0.039 Uiso calc 1 . .
C C7 0.5309(4) 0.8402(2) 0.7123(2) 0.0362(6) Uani d 1 . .
C C8 0.1947(4) 0.0896(2) 0.5817(2) 0.0388(7) Uani d 1 . .
H H8A 0.166572 0.172139 0.595530 0.047 Uiso calc 1 . .
H H8B 0.336846 0.105846 0.628741 0.047 Uiso calc 1 . .
C C9 -0.0406(4) -0.0246(3) 0.3735(2) 0.0379(7) Uani d 1 . .
H H9A -0.048896 -0.081723 0.286864 0.046 Uiso calc 1 . .
H H9B -0.077271 0.053723 0.379768 0.046 Uiso calc 1 . .
C C10 0.4553(5) 0.5527(3) -0.0810(3) 0.0530(8) Uani d 1 . .
H H10A 0.593339 0.595334 -0.079123 0.064 Uiso calc 1 . .
H H10B 0.351574 0.562706 -0.138468 0.064 Uiso calc 1 . .
C C11 0.5558(5) 0.5896(3) 0.1283(3) 0.0519(8) Uani d 1 . .
H H11A 0.517856 0.623969 0.207334 0.062 Uiso calc 1 . .
H H11B 0.699858 0.634402 0.142542 0.062 Uiso calc 1 . .
C C12 0.9027(5) 1.0964(3) 0.0763(3) 0.0663(9) Uani d 1 . .
H H12A 0.991252 1.127416 0.158769 0.080 Uiso calc 1 . .
H H12B 0.793302 1.143558 0.084060 0.080 Uiso calc 1 . .
C C13 0.9676(5) 0.8797(3) 0.0037(3) 0.0660(9) Uani d 1 . .
H H13A 0.899018 0.788492 -0.035061 0.079 Uiso calc 1 . .
H H13B 1.058073 0.903815 0.083872 0.079 Uiso calc 1 . .
N N1 0.1911(3) 0.3784(2) 0.4897(3) 0.0448(6) Uani d 1 . .
N N2 0.1279(4) 0.6133(3) 0.2575(2) 0.0498(6) Uani d 1 . .
N N3 0.1777(3) 0.0079(2) 0.4483(2) 0.0366(6) Uani d 1 . .
N N4 0.4177(4) 0.6159(2) 0.0429(2) 0.0492(6) Uani d 1 . .
N N5 0.8059(4) 0.9568(3) 0.0213(2) 0.0594(8) Uani d 1 . .
O O1 0.2522(3) 0.37951(19) 0.5894(2) 0.0588(6) Uani d 1 . .
O O2 0.0900(3) 0.28024(19) 0.3949(2) 0.0618(6) Uani d 1 . .
O O3 0.0716(3) 0.5083(2) 0.16184(19) 0.0659(6) Uani d 1 . .
O O4 0.1115(4) 0.7148(2) 0.25659(19) 0.0693(7) Uani d 1 . .
O O5 0.5161(3) 0.83365(19) 0.80899(17) 0.0578(6) Uani d 1 . .
O O6 0.6420(3) 0.93523(17) 0.71300(16) 0.0481(5) Uani d 1 . .
O O7 0.3856(3) 0.84047(17) 0.47722(17) 0.0499(5) Uani d 1 . .
O O8 0.5428(4) 0.8759(3) 0.1338(2) 0.0634(7) Uani d 1 . .
H H8C 0.489(6) 0.796(4) 0.102(3) 0.089(13) Uiso d 1 . .
H H8D 0.486(6) 0.928(4) 0.182(4) 0.102(16) Uiso d 1 . .
H H3A 0.267(4) 0.045(2) 0.418(3) 0.069(10) Uiso d 1 . .
H H3B 0.224(4) -0.0629(19) 0.438(2) 0.058(9) Uiso d 1 . .
H H4 0.291(3) 0.582(3) 0.039(3) 0.061(10) Uiso d 1 . .
H H5A 0.726(4) 0.943(3) 0.069(2) 0.086(12) Uiso d 1 . .
H H5B 0.712(4) 0.927(3) -0.0537(18) 0.083(12) Uiso d 1 . .

loop_
_atom_site_aniso_label
_atom_site_aniso_U_11
_atom_site_aniso_U_22
_atom_site_aniso_U_33
_atom_site_aniso_U_12
_atom_site_aniso_U_13
_atom_site_aniso_U_23
C1 0.0281(14) 0.0283(14) 0.0472(17) 0.0077(11) 0.0161(12) 0.0193(13)
C2 0.0297(14) 0.0347(15) 0.0386(16) 0.0071(12) 0.0120(12) 0.0082(13)
C3 0.0316(14) 0.0434(17) 0.0343(15) 0.0110(12) 0.0105(12) 0.0202(14)
C4 0.0272(14) 0.0344(15) 0.0453(16) 0.0096(12) 0.0129(12) 0.0227(14)
C5 0.0288(14) 0.0316(14) 0.0349(15) 0.0091(11) 0.0129(11) 0.0174(13)
C6 0.0284(13) 0.0352(15) 0.0404(16) 0.0104(12) 0.0143(12) 0.0209(14)
C7 0.0346(15) 0.0327(15) 0.0416(17) 0.0087(12) 0.0139(13) 0.0164(14)
C8 0.0344(15) 0.0385(16) 0.0378(17) 0.0012(12) 0.0044(12) 0.0170(14)
C9 0.0399(16) 0.0409(16) 0.0346(15) 0.0057(12) 0.0073(12) 0.0212(14)
C10 0.057(2) 0.0492(19) 0.057(2) 0.0128(15) 0.0165(16) 0.0281(17)
C11 0.0501(18) 0.0477(19) 0.0454(18) 0.0058(15) 0.0065(15) 0.0150(16)
C12 0.054(2) 0.068(2) 0.052(2) 0.0006(17) 0.0126(17) 0.0117(18)
C13 0.053(2) 0.071(2) 0.067(2) -0.0030(18) 0.0156(18) 0.032(2)
N1 0.0357(14) 0.0330(15) 0.0707(19) 0.0119(11) 0.0243(13) 0.0244(15)
N2 0.0439(15) 0.0615(18) 0.0459(17) 0.0146(13) 0.0126(12) 0.0261(16)
N3 0.0358(13) 0.0362(14) 0.0446(15) 0.0078(11) 0.0133(11) 0.0241(12)
N4 0.0466(16) 0.0431(15) 0.0527(16) 0.0098(13) 0.0149(13) 0.0180(13)
N5 0.0428(16) 0.081(2) 0.0382(16) -0.0074(15) 0.0115(14) 0.0208(16)
O1 0.0646(14) 0.0533(14) 0.0814(16) 0.0181(11) 0.0241(12) 0.0485(13)
O2 0.0579(14) 0.0295(12) 0.0816(16) 0.0017(10) 0.0193(12) 0.0146(12)
O3 0.0694(15) 0.0694(16) 0.0389(13) 0.0079(12) 0.0052(11) 0.0141(12)
O4 0.0837(17) 0.0753(17) 0.0616(15) 0.0283(13) 0.0092(12) 0.0435(14)
O5 0.0679(14) 0.0570(13) 0.0370(12) -0.0114(10) 0.0063(10) 0.0226(11)
O6 0.0558(12) 0.0350(11) 0.0451(12) -0.0015(9) 0.0207(9) 0.0130(9)
O7 0.0409(11) 0.0458(12) 0.0705(14) 0.0011(9) 0.0020(10) 0.0408(11)
O8 0.0809(18) 0.0400(15) 0.0751(18) 0.0151(14) 0.0457(14) 0.0240(14)

loop_
_atom_type_symbol
_atom_type_description
_atom_type_scat_dispersion_real
_atom_type_scat_dispersion_imag
_atom_type_scat_source
C C 0.0033 0.0016 'International Tables Vol C Tables 4.2.6.8 and 6.1.1.4'
H H 0.0000 0.0000 'International Tables Vol C Tables 4.2.6.8 and 6.1.1.4'
N N 0.0061 0.0033 'International Tables Vol C Tables 4.2.6.8 and 6.1.1.4'
O O 0.0106 0.0060 'International Tables Vol C Tables 4.2.6.8 and 6.1.1.4'

loop_
_geom_angle_atom_site_label_1
_geom_angle_atom_site_label_2
_geom_angle_atom_site_label_3
_geom_angle_site_symmetry_1
_geom_angle_site_symmetry_3
_geom_angle
_geom_angle_publ_flag
C2 C1 C6 . . 120.9(2) ?
C2 C1 N1 . . 120.0(2) ?
C6 C1 N1 . . 119.1(2) ?
C1 C2 C3 . . 119.0(2) ?
C1 C2 H2 . . 120.5 ?
C3 C2 H2 . . 120.5 ?
C2 C3 C4 . . 123.4(2) ?
C2 C3 N2 . . 116.1(2) ?
C4 C3 N2 . . 120.5(2) ?
O7 C4 C3 . . 123.7(2) ?
O7 C4 C5 . . 121.7(2) ?
C3 C4 C5 . . 114.5(2) ?
C6 C5 C4 . . 120.6(2) ?
C6 C5 C7 . . 117.2(2) ?
C4 C5 C7 . . 122.2(2) ?
C5 C6 C1 . . 121.6(2) ?
C5 C6 H6 . . 119.2 ?
C1 C6 H6 . . 119.2 ?
O6 C7 O5 . . 123.4(2) ?
O6 C7 C5 . . 120.5(2) ?
O5 C7 C5 . . 116.1(2) ?
N3 C8 C9 . 2_556 110.7(2) ?
N3 C8 H8A . . 109.5 ?
C9 C8 H8A 2_556 . 109.5 ?
N3 C8 H8B . . 109.5 ?
C9 C8 H8B 2_556 . 109.5 ?
H8A C8 H8B . . 108.1 ?
N3 C9 C8 . 2_556 110.8(2) ?
N3 C9 H9A . . 109.5 ?
C8 C9 H9A 2_556 . 109.5 ?
N3 C9 H9B . . 109.5 ?
C8 C9 H9B 2_556 . 109.5 ?
H9A C9 H9B . . 108.1 ?
N4 C10 C11 . 2_665 113.1(2) ?
N4 C10 H10A . . 109.0 ?
C11 C10 H10A 2_665 . 109.0 ?
N4 C10 H10B . . 109.0 ?
C11 C10 H10B 2_665 . 109.0 ?
H10A C10 H10B . . 107.8 ?
N4 C11 C10 . 2_665 113.3(2) ?
N4 C11 H11A . . 108.9 ?
C10 C11 H11A 2_665 . 108.9 ?
N4 C11 H11B . . 108.9 ?
C10 C11 H11B 2_665 . 108.9 ?
H11A C11 H11B . . 107.7 ?
N5 C12 C13 . 2_775 110.2(3) ?
N5 C12 H12A . . 109.6 ?
C13 C12 H12A 2_775 . 109.6 ?
N5 C12 H12B . . 109.6 ?
C13 C12 H12B 2_775 . 109.6 ?
H12A C12 H12B . . 108.1 ?
N5 C13 C12 . 2_775 110.0(3) ?
N5 C13 H13A . . 109.7 ?
C12 C13 H13A 2_775 . 109.7 ?
N5 C13 H13B . . 109.7 ?
C12 C13 H13B 2_775 . 109.7 ?
H13A C13 H13B . . 108.2 ?
O2 N1 O1 . . 122.8(2) ?
O2 N1 C1 . . 118.6(3) ?
O1 N1 C1 . . 118.5(2) ?
O3 N2 O4 . . 121.8(2) ?
O3 N2 C3 . . 118.6(2) ?
O4 N2 C3 . . 119.7(3) ?
C8 N3 C9 . . 111.2(2) ?
C8 N3 H3A . . 113.0(19) ?
C9 N3 H3A . . 109.0(18) ?
C8 N3 H3B . . 108.8(17) ?
C9 N3 H3B . . 112.4(18) ?
H3A N3 H3B . . 102.2(19) ?
C11 N4 C10 . . 110.1(2) ?
C11 N4 H4 . . 106.5(19) ?
C10 N4 H4 . . 108(2) ?
C12 N5 C13 . . 111.6(2) ?
C12 N5 H5A . . 110(2) ?
C13 N5 H5A . . 111(2) ?
C12 N5 H5B . . 111(2) ?
C13 N5 H5B . . 109(2) ?
H5A N5 H5B . . 104(2) ?
H8C O8 H8D . . 119(4) ?

loop_
_geom_bond_atom_site_label_1
_geom_bond_atom_site_label_2
_geom_bond_site_symmetry_2
_geom_bond_distance
_geom_bond_publ_flag
C1 C2 . 1.373(3) ?
C1 C6 . 1.390(3) ?
C1 N1 . 1.442(3) ?
C2 C3 . 1.376(3) ?
C2 H2 . 0.9300 ?
C3 C4 . 1.443(3) ?
C3 N2 . 1.448(3) ?
C4 O7 . 1.257(3) ?
C4 C5 . 1.455(3) ?
C5 C6 . 1.366(3) ?
C5 C7 . 1.503(3) ?
C6 H6 . 0.9300 ?
C7 O6 . 1.251(3) ?
C7 O5 . 1.251(3) ?
C8 N3 . 1.475(3) ?
C8 C9 2_556 1.507(3) ?
C8 H8A . 0.9700 ?
C8 H8B . 0.9700 ?
C9 N3 . 1.484(3) ?
C9 H9A . 0.9700 ?
C9 H9B . 0.9700 ?
C10 N4 . 1.461(3) ?
C10 C11 2_665 1.510(4) ?
C10 H10A . 0.9700 ?
C10 H10B . 0.9700 ?
C11 N4 . 1.460(3) ?
C11 H11A . 0.9700 ?
C11 H11B . 0.9700 ?
C12 N5 . 1.478(4) ?
C12 C13 2_775 1.497(4) ?
C12 H12A . 0.9700 ?
C12 H12B . 0.9700 ?
C13 N5 . 1.488(4) ?
C13 H13A . 0.9700 ?
C13 H13B . 0.9700 ?
N1 O2 . 1.227(3) ?
N1 O1 . 1.232(3) ?
N2 O3 . 1.232(3) ?
N2 O4 . 1.233(3) ?
N3 H3A . 0.903(16) ?
N3 H3B . 0.900(16) ?
N4 H4 . 0.860(17) ?
N5 H5A . 0.900(17) ?
N5 H5B . 0.918(17) ?
O8 H8C . 0.84(4) ?
O8 H8D . 0.84(4) ?

loop_
_geom_hbond_atom_site_label_D
_geom_hbond_atom_site_label_H
_geom_hbond_atom_site_label_A
_geom_hbond_site_symmetry_A
_geom_hbond_distance_DH
_geom_hbond_distance_HA
_geom_hbond_distance_DA
_geom_hbond_angle_DHA
_geom_hbond_publ_flag
O8 H8D O6 2_676 0.84(4) 1.98(4) 2.807(3) 173(4) yes
N3 H3A O6 2_666 0.903(16) 1.92(2) 2.752(3) 153(3) yes
N3 H3A O7 2_666 0.903(16) 2.33(3) 2.940(3) 125(2) yes
N3 H3B O4 1_545 0.900(16) 2.50(2) 3.142(3) 129(2) yes
N3 H3B O7 1_545 0.900(16) 1.844(18) 2.696(3) 157(3) yes
N4 H4 O3 . 0.860(17) 2.59(2) 3.304(3) 141(2) yes
N5 H5A O8 . 0.900(17) 1.83(2) 2.712(3) 166(3) yes
N5 H5B O5 1_554 0.918(17) 1.74(2) 2.637(3) 165(3) yes
O8 H8C N4 . 0.84(4) 1.88(4) 2.717(3) 169(3) yes
C8 H8A O1 . 0.97 2.49 3.369(3) 151 yes
C9 H9B O2 . 0.97 2.67 3.482(3) 141 yes
C12 H12A O2 1_665 0.97 2.58 3.455(4) 151 yes
C12 H12B O5 2_676 0.97 2.59 3.353(4) 136 yes

loop_
_geom_torsion_atom_site_label_1
_geom_torsion_atom_site_label_2
_geom_torsion_atom_site_label_3
_geom_torsion_atom_site_label_4
_geom_torsion_site_symmetry_1
_geom_torsion_site_symmetry_2
_geom_torsion_site_symmetry_3
_geom_torsion_site_symmetry_4
_geom_torsion
_geom_torsion_publ_flag
C6 C1 C2 C3 . . . . -0.7(4) ?
N1 C1 C2 C3 . . . . 178.2(2) ?
C1 C2 C3 C4 . . . . 3.0(4) ?
C1 C2 C3 N2 . . . . -176.6(2) ?
C2 C3 C4 O7 . . . . 177.0(2) ?
N2 C3 C4 O7 . . . . -3.4(4) ?
C2 C3 C4 C5 . . . . -2.6(3) ?
N2 C3 C4 C5 . . . . 177.0(2) ?
O7 C4 C5 C6 . . . . -179.7(2) ?
C3 C4 C5 C6 . . . . -0.1(3) ?
O7 C4 C5 C7 . . . . 2.1(4) ?
C3 C4 C5 C7 . . . . -178.2(2) ?
C4 C5 C6 C1 . . . . 2.3(3) ?
C7 C5 C6 C1 . . . . -179.4(2) ?
C2 C1 C6 C5 . . . . -2.0(4) ?
N1 C1 C6 C5 . . . . 179.1(2) ?
C6 C5 C7 O6 . . . . 156.6(2) ?
C4 C5 C7 O6 . . . . -25.2(4) ?
C6 C5 C7 O5 . . . . -23.2(3) ?
C4 C5 C7 O5 . . . . 155.0(2) ?
C2 C1 N1 O2 . . . . 0.7(3) ?
C6 C1 N1 O2 . . . . 179.6(2) ?
C2 C1 N1 O1 . . . . -179.0(2) ?
C6 C1 N1 O1 . . . . -0.1(3) ?
C2 C3 N2 O3 . . . . -18.7(3) ?
C4 C3 N2 O3 . . . . 161.7(2) ?
C2 C3 N2 O4 . . . . 161.1(2) ?
C4 C3 N2 O4 . . . . -18.5(4) ?
C9 C8 N3 C9 2_556 . . . 56.3(3) ?
C8 C9 N3 C8 2_556 . . . -56.4(3) ?
C10 C11 N4 C10 2_665 . . . -52.3(3) ?
C11 C10 N4 C11 2_665 . . . 52.1(3) ?
C13 C12 N5 C13 2_775 . . . 57.4(4) ?
C12 C13 N5 C12 2_775 . . . -57.4(4) ?

_cod_database_fobs_code 2244005
